data_1528509
loop_
_publ_author_name
'Garlea, V.O.'
'Bordet, P.'
'Darie, C.'
'Isnard, O.'

_publ_section_title
;
 Synthesis and neutron diffraction structural analysis of oxidized
 delafossite Y Cu O2.5
;
_journal_name_full 'Solid State Sciences'
_journal_page_first 457
_journal_page_last 461
_journal_volume 8
_journal_year 2006
_chemical_formula_sum 'Cu O2.5 Y'
_chemical_name_systematic 'Y Cu O2.5'
_space_group_IT_number 62
_symmetry_space_group_name_Hall '-P 2ac 2n'
_symmetry_space_group_name_H-M 'P n m a'
_cell_angle_alpha 90
_cell_angle_beta 90
_cell_angle_gamma 90
_cell_formula_units_Z 8
_cell_length_a 6.1869
_cell_length_b 11.2066
_cell_length_c 7.1484
_cell_volume 495.628
_citation_journal_id_ASTM SSSCFJ
_cod_data_source_file Garlea_SSSCFJ_2006_800.cif
_cod_data_source_block Cu1O2.5Y1
_cod_original_formula_sum 'Cu1 O2.5 Y1'
_cod_database_code 1528509

loop_
_symmetry_equiv_pos_as_xyz
x,y,z
-x+1/2,-y,z+1/2
x+1/2,-y+1/2,-z+1/2
-x,y+1/2,-z
-x,-y,-z
x-1/2,y,-z-1/2
-x-1/2,y-1/2,z-1/2
x,-y-1/2,z

loop_
_atom_site_label
_atom_site_type_symbol
_atom_site_fract_x
_atom_site_fract_y
_atom_site_fract_z
_atom_site_occupancy
_atom_site_U_iso_or_equiv
Y1 Y+3 0.7536 0.023 0.1185 1 0.0
Cu1 Cu+2 0.0761 0.25 0.149 1 0.0
O2 O-2 0.1036 0.0878 0.1088 1 0.0
Cu2 Cu+2 0.5936 0.25 0.8798 1 0.0
O1 O-2 0.7461 0.25 0.1146 1 0.0
O3 O-2 0.5681 0.0876 0.856 1 0.0
